data_1575560
loop_
_publ_author_name
'Liu, Hao'
'Scott, Harrison M.'
'Lin, Binzhou'
'Huang, Xiaolong'
'Smith, Mark D.'
'Shimizu, Ken D.'

_publ_section_title
;
 Solvent attenuation of dispersion interactions quantified in polar and
 nonpolar media using rigid CH-&#x3c0; balances.
;
_journal_issue 38
_journal_name_full 'Chemical science'
_journal_page_first 17772
_journal_page_last 17778
_journal_paper_doi 10.1039/d5sc02852c
_journal_volume 16
_journal_year 2025
_chemical_absolute_configuration ad
_chemical_formula_moiety 'C25 H18 F N O2'
_chemical_formula_sum 'C25 H18 F N O2'
_chemical_formula_weight 383.40
_space_group_crystal_system orthorhombic
_space_group_IT_number 19
_space_group_name_Hall 'P 2ac 2ab'
_space_group_name_H-M_alt 'P 21 21 21'
_atom_sites_solution_hydrogens geom
_atom_sites_solution_primary dual
_atom_sites_solution_secondary difmap
_audit_creation_date 2024-10-16
_audit_creation_method
;
Olex2 1.5
(compiled 2024.02.16 svn.r378c4104 for OlexSys, GUI svn.r6928)
;
_audit_update_record
;
2025-04-11 deposited with the CCDC.	2025-08-28 downloaded from the CCDC.
;
_cell_angle_alpha 90
_cell_angle_beta 90
_cell_angle_gamma 90
_cell_formula_units_Z 4
_cell_length_a 9.3457(3)
_cell_length_b 13.8896(5)
_cell_length_c 14.0274(5)
_cell_measurement_reflns_used 9801
_cell_measurement_temperature 100(2)
_cell_measurement_theta_max 27.117
_cell_measurement_theta_min 2.627
_cell_volume 1820.87(11)
_computing_cell_refinement 'SAINT V8.40B (Bruker, 2016)'
_computing_data_collection 'Bruker APEX3 v2019.1-0 (Bruker, 2019)'
_computing_data_reduction 'SAINT V8.40B (Bruker, 2016)'
_computing_molecular_graphics 'OLEX2 (Dolomanov et al., 2009)'
_computing_publication_material 'OLEX2 (Dolomanov et al., 2009)'
_computing_structure_refinement 'XL (Sheldrick, 2015)'
_computing_structure_solution 'XT (Sheldrick, 2015)'
_diffrn_ambient_temperature 100(2)
_diffrn_detector PHOTON-II
_diffrn_detector_area_resol_mean 7.39
_diffrn_detector_type 'area detector'
_diffrn_measured_fraction_theta_full 0.999
_diffrn_measured_fraction_theta_max 0.999
_diffrn_measurement_device 'three-circle diffractometer'
_diffrn_measurement_device_type 'Bruker D8QUEST'
_diffrn_measurement_method '\w and \f scans'
_diffrn_radiation_monochromator 'mirror optics'
_diffrn_radiation_probe x-ray
_diffrn_radiation_type MoK\a
_diffrn_radiation_wavelength 0.71073
_diffrn_reflns_av_R_equivalents 0.0329
_diffrn_reflns_av_unetI/netI 0.0193
_diffrn_reflns_Laue_measured_fraction_full 0.999
_diffrn_reflns_Laue_measured_fraction_max 0.999
_diffrn_reflns_limit_h_max 11
_diffrn_reflns_limit_h_min -11
_diffrn_reflns_limit_k_max 17
_diffrn_reflns_limit_k_min -17
_diffrn_reflns_limit_l_max 17
_diffrn_reflns_limit_l_min -17
_diffrn_reflns_number 33025
_diffrn_reflns_point_group_measured_fraction_full 0.999
_diffrn_reflns_point_group_measured_fraction_max 0.999
_diffrn_reflns_theta_full 25.242
_diffrn_reflns_theta_max 27.138
_diffrn_reflns_theta_min 2.063
_diffrn_source 'microfocus sealed X-ray tube'
_diffrn_source_current 1.0
_diffrn_source_power 0.05
_diffrn_source_type 'Incoatec I\ms'
_diffrn_source_voltage 50.0
_diffrn_standards_number 0
_exptl_absorpt_coefficient_mu 0.096
_exptl_absorpt_correction_T_max 0.1799
_exptl_absorpt_correction_T_min 0.1409
_exptl_absorpt_correction_type multi-scan
_exptl_absorpt_process_details
;
SADABS-2016/2 (Bruker,2016/2) was used for absorption correction.
wR2(int) was 0.1243 before and 0.0684 after correction.
The Ratio of minimum to maximum transmission is 0.7832.
The \l/2 correction factor is Not present.
;
_exptl_crystal_colour colourless
_exptl_crystal_colour_primary colourless
_exptl_crystal_density_diffrn 1.399
_exptl_crystal_description column
_exptl_crystal_F_000 800
_exptl_crystal_size_max 0.36
_exptl_crystal_size_mid 0.26
_exptl_crystal_size_min 0.24
_refine_diff_density_max 0.266
_refine_diff_density_min -0.290
_refine_diff_density_rms 0.052
_refine_ls_abs_structure_details
;
 Flack x determined using 1634 quotients [(I+)-(I-)]/[(I+)+(I-)]
 (Parsons, Flack and Wagner, Acta Cryst. B69 (2013) 249-259).
;
_refine_ls_abs_structure_Flack 0.04(18)
_refine_ls_extinction_coef 0.013(3)
_refine_ls_extinction_expression Fc^*^=kFc[1+0.001xFc^2^\l^3^/sin(2\q)]^-1/4^
_refine_ls_extinction_method 'SHELXL-2019/2 (Sheldrick 2019)'
_refine_ls_goodness_of_fit_ref 1.228
_refine_ls_hydrogen_treatment constr
_refine_ls_matrix_type full
_refine_ls_number_parameters 263
_refine_ls_number_reflns 4011
_refine_ls_number_restraints 0
_refine_ls_restrained_S_all 1.228
_refine_ls_R_factor_all 0.0458
_refine_ls_R_factor_gt 0.0447
_refine_ls_shift/su_max 0.000
_refine_ls_shift/su_mean 0.000
_refine_ls_structure_factor_coef Fsqd
_refine_ls_weighting_details 'w=1/[\s^2^(Fo^2^)+(0.0555P)^2^+0.7504P] where P=(Fo^2^+2Fc^2^)/3'
_refine_ls_weighting_scheme calc
_refine_ls_wR_factor_gt 0.1215
_refine_ls_wR_factor_ref 0.1223
_reflns_Friedel_coverage 0.755
_reflns_Friedel_fraction_full 0.999
_reflns_Friedel_fraction_max 0.999
_reflns_number_gt 3892
_reflns_number_total 4011
_reflns_threshold_expression 'I > 2\s(I)'
_cod_data_source_file d5sc02852c2.cif
_cod_data_source_block ch_pi_nap
_cod_depositor_comments
;
The following automatic conversions were performed:

data item '_diffrn_radiation_probe' value 'X-ray' was changed to
'x-ray' in accordance with the
/home/data/users/saulius/crontab/automatic-downloads/rss-feeds/RSC/lib/dictionaries/cif_core.dic
dictionary named 'cif_core.dic' version 2.4.2 last updated on
2011-04-26.

Automatic conversion script
Id: cif_fix_values 8170 2020-07-09 18:12:32Z antanas 

 Adding full bibliography for 1575557--1575563.cif.
;
_cod_database_code 1575560
_shelx_shelxl_version_number 2019/3
_shelx_space_group_comment
;
The symmetry employed for this shelxl refinement is uniquely defined
by the following loop, which should always be used as a source of
symmetry information in preference to the above space-group names.
They are only intended as comments.
;
_shelx_estimated_absorpt_t_max 0.977
_shelx_estimated_absorpt_t_min 0.966
_olex2_refinement_description
;
1. Fixed Uiso
 At 1.2 times of:
  All C(H) groups, All C(H,H) groups
2.a Ternary CH refined with riding coordinates:
 C2(H2), C3(H3), C6(H6), C7(H7)
2.b Secondary CH2 refined with riding coordinates:
 C1(H1A,H1B)
2.c Aromatic/amide H refined with riding coordinates:
 C8(H8), C9(H9), C11(H11), C13(H13), C14(H14), C17(H17), C18(H18), C19(H19),
 C21(H21), C22(H22), C23(H23), C24(H24)
;
_olex2_submission_special_instructions 'No special instructions were received'

loop_
_space_group_symop_operation_xyz
'x, y, z'
'-x+1/2, -y, z+1/2'
'-x, y+1/2, -z+1/2'
'x+1/2, -y+1/2, -z'

loop_
_atom_site_label
_atom_site_type_symbol
_atom_site_fract_x
_atom_site_fract_y
_atom_site_fract_z
_atom_site_U_iso_or_equiv
_atom_site_adp_type
_atom_site_occupancy
_atom_site_site_symmetry_order
_atom_site_calc_flag
_atom_site_refinement_flags_posn
_atom_site_refinement_flags_adp
_atom_site_refinement_flags_occupancy
_atom_site_disorder_assembly
_atom_site_disorder_group
F1 F 0.5481(2) 0.58656(13) -0.08911(14) 0.0382(5) Uani 1 1 d . . . . .
O1 O 0.1908(2) 0.45746(13) 0.17459(15) 0.0284(5) Uani 1 1 d . . . . .
O2 O 0.4424(2) 0.20705(14) 0.04598(15) 0.0284(5) Uani 1 1 d . . . . .
N1 N 0.3430(2) 0.34484(16) 0.10892(17) 0.0216(5) Uani 1 1 d . . . . .
C1 C 0.0491(3) 0.14635(19) 0.2321(2) 0.0250(6) Uani 1 1 d . . . . .
H1A H 0.028192 0.107564 0.289621 0.030 Uiso 1 1 calc R U . . .
H1B H -0.024715 0.135177 0.182697 0.030 Uiso 1 1 calc R U . . .
C2 C 0.0718(3) 0.25437(19) 0.25446(19) 0.0232(5) Uani 1 1 d . . . . .
H2 H -0.009649 0.288238 0.286326 0.028 Uiso 1 1 calc R U . . .
C3 C 0.1127(3) 0.29078(19) 0.15228(19) 0.0222(5) Uani 1 1 d . . . . .
H3 H 0.025072 0.303437 0.113340 0.027 Uiso 1 1 calc R U . . .
C4 C 0.2132(3) 0.37576(19) 0.14916(19) 0.0222(5) Uani 1 1 d . . . . .
C5 C 0.3426(3) 0.24705(18) 0.08368(19) 0.0227(5) Uani 1 1 d . . . . .
C6 C 0.1994(3) 0.20572(18) 0.11052(19) 0.0216(5) Uani 1 1 d . . . . .
H6 H 0.150203 0.177948 0.053505 0.026 Uiso 1 1 calc R U . . .
C7 C 0.2018(3) 0.13158(18) 0.1948(2) 0.0232(5) Uani 1 1 d . . . . .
H7 H 0.228385 0.064020 0.177686 0.028 Uiso 1 1 calc R U . . .
C8 C 0.2875(3) 0.1772(2) 0.2742(2) 0.0252(6) Uani 1 1 d . . . . .
H8 H 0.379829 0.157734 0.295041 0.030 Uiso 1 1 calc R U . . .
C9 C 0.2107(3) 0.2497(2) 0.30992(19) 0.0243(6) Uani 1 1 d . . . . .
H9 H 0.238102 0.290808 0.360843 0.029 Uiso 1 1 calc R U . . .
C10 C 0.4616(3) 0.40677(18) 0.0869(2) 0.0226(5) Uani 1 1 d . . . . .
C11 C 0.4463(3) 0.46911(19) 0.0102(2) 0.0264(6) Uani 1 1 d . . . . .
H11 H 0.358729 0.473298 -0.023893 0.032 Uiso 1 1 calc R U . . .
C12 C 0.5628(3) 0.52481(19) -0.0149(2) 0.0287(6) Uani 1 1 d . . . . .
C13 C 0.6923(3) 0.5197(2) 0.0310(2) 0.0282(6) Uani 1 1 d . . . . .
H13 H 0.770823 0.558278 0.011170 0.034 Uiso 1 1 calc R U . . .
C14 C 0.7055(3) 0.4563(2) 0.1077(2) 0.0269(6) Uani 1 1 d . . . . .
H14 H 0.794379 0.451825 0.140200 0.032 Uiso 1 1 calc R U . . .
C15 C 0.5908(3) 0.39934(19) 0.13769(19) 0.0235(6) Uani 1 1 d . . . . .
C16 C 0.6062(3) 0.33411(19) 0.2220(2) 0.0229(5) Uani 1 1 d . . . . .
C17 C 0.6744(3) 0.2476(2) 0.2133(2) 0.0261(6) Uani 1 1 d . . . . .
H17 H 0.711300 0.228890 0.152953 0.031 Uiso 1 1 calc R U . . .
C18 C 0.6912(3) 0.1853(2) 0.2925(2) 0.0291(6) Uani 1 1 d . . . . .
H18 H 0.741533 0.126222 0.285599 0.035 Uiso 1 1 calc R U . . .
C19 C 0.6346(3) 0.2105(2) 0.3791(2) 0.0276(6) Uani 1 1 d . . . . .
H19 H 0.643589 0.167826 0.431705 0.033 Uiso 1 1 calc R U . . .
C20 C 0.5628(3) 0.29953(19) 0.3912(2) 0.0244(6) Uani 1 1 d . . . . .
C21 C 0.5012(3) 0.3262(2) 0.4795(2) 0.0285(6) Uani 1 1 d . . . . .
H21 H 0.504596 0.282311 0.531380 0.034 Uiso 1 1 calc R U . . .
C22 C 0.4370(3) 0.4136(2) 0.4919(2) 0.0313(6) Uani 1 1 d . . . . .
H22 H 0.396249 0.430361 0.551693 0.038 Uiso 1 1 calc R U . . .
C23 C 0.4319(3) 0.4789(2) 0.4146(2) 0.0273(6) Uani 1 1 d . . . . .
H23 H 0.391348 0.540905 0.423763 0.033 Uiso 1 1 calc R U . . .
C24 C 0.4844(3) 0.4542(2) 0.3269(2) 0.0250(5) Uani 1 1 d . . . . .
H24 H 0.476677 0.498456 0.275470 0.030 Uiso 1 1 calc R U . . .
C25 C 0.5504(3) 0.36327(19) 0.3116(2) 0.0226(5) Uani 1 1 d . . . . .

loop_
_atom_site_aniso_label
_atom_site_aniso_U_11
_atom_site_aniso_U_22
_atom_site_aniso_U_33
_atom_site_aniso_U_23
_atom_site_aniso_U_13
_atom_site_aniso_U_12
F1 0.0435(11) 0.0307(9) 0.0403(10) 0.0167(8) 0.0050(9) 0.0011(8)
O1 0.0296(10) 0.0205(9) 0.0350(11) -0.0016(8) 0.0021(9) 0.0024(8)
O2 0.0298(10) 0.0239(9) 0.0316(11) -0.0043(8) 0.0086(9) -0.0003(8)
N1 0.0211(11) 0.0198(10) 0.0240(11) -0.0008(8) 0.0019(9) -0.0018(9)
C1 0.0243(13) 0.0223(12) 0.0285(13) 0.0001(11) 0.0022(11) -0.0031(10)
C2 0.0238(13) 0.0233(12) 0.0226(13) -0.0033(10) 0.0017(10) -0.0039(10)
C3 0.0245(13) 0.0209(12) 0.0213(13) -0.0016(10) -0.0022(10) -0.0005(10)
C4 0.0241(13) 0.0232(12) 0.0193(12) 0.0006(10) -0.0012(10) 0.0007(10)
C5 0.0282(13) 0.0193(12) 0.0205(12) -0.0009(10) -0.0018(11) -0.0014(10)
C6 0.0237(12) 0.0194(11) 0.0218(12) -0.0026(9) -0.0005(10) -0.0013(10)
C7 0.0228(12) 0.0193(12) 0.0275(13) 0.0019(10) 0.0011(11) -0.0029(10)
C8 0.0258(13) 0.0252(13) 0.0246(13) 0.0039(11) -0.0018(11) -0.0043(10)
C9 0.0265(13) 0.0254(13) 0.0210(13) 0.0011(10) -0.0017(11) -0.0055(11)
C10 0.0243(13) 0.0188(11) 0.0247(13) -0.0027(10) 0.0033(11) -0.0017(10)
C11 0.0292(14) 0.0204(12) 0.0296(14) 0.0011(10) 0.0024(12) 0.0029(11)
C12 0.0377(15) 0.0177(12) 0.0306(14) 0.0031(10) 0.0073(13) 0.0031(11)
C13 0.0316(15) 0.0204(12) 0.0326(15) -0.0012(11) 0.0083(12) -0.0055(11)
C14 0.0261(13) 0.0229(12) 0.0318(14) -0.0051(11) 0.0032(12) -0.0030(11)
C15 0.0273(14) 0.0207(12) 0.0226(13) -0.0015(10) 0.0008(11) 0.0010(11)
C16 0.0200(12) 0.0216(12) 0.0273(13) 0.0013(10) 0.0001(10) -0.0039(10)
C17 0.0249(13) 0.0238(13) 0.0296(14) -0.0002(11) 0.0006(11) -0.0019(11)
C18 0.0234(13) 0.0222(13) 0.0417(17) 0.0039(12) -0.0002(12) 0.0022(11)
C19 0.0245(13) 0.0251(13) 0.0332(15) 0.0081(11) -0.0030(11) -0.0037(11)
C20 0.0223(12) 0.0241(12) 0.0269(13) 0.0016(10) -0.0036(10) -0.0054(11)
C21 0.0268(13) 0.0337(15) 0.0249(13) 0.0038(12) -0.0030(11) -0.0067(12)
C22 0.0288(14) 0.0374(15) 0.0277(14) -0.0054(12) 0.0007(12) -0.0073(13)
C23 0.0242(13) 0.0253(13) 0.0325(15) -0.0039(11) 0.0011(12) -0.0018(11)
C24 0.0230(12) 0.0237(12) 0.0284(13) -0.0003(11) 0.0020(11) -0.0025(10)
C25 0.0198(11) 0.0216(12) 0.0264(13) 0.0024(10) -0.0003(10) -0.0037(10)

loop_
_atom_type_symbol
_atom_type_description
_atom_type_scat_dispersion_real
_atom_type_scat_dispersion_imag
_atom_type_scat_source
C C 0.0033 0.0016 'International Tables Vol C Tables 4.2.6.8 and 6.1.1.4'
H H 0.0000 0.0000 'International Tables Vol C Tables 4.2.6.8 and 6.1.1.4'
N N 0.0061 0.0033 'International Tables Vol C Tables 4.2.6.8 and 6.1.1.4'
O O 0.0106 0.0060 'International Tables Vol C Tables 4.2.6.8 and 6.1.1.4'
F F 0.0171 0.0103 'International Tables Vol C Tables 4.2.6.8 and 6.1.1.4'

loop_
_geom_angle_atom_site_label_1
_geom_angle_atom_site_label_2
_geom_angle_atom_site_label_3
_geom_angle
_geom_angle_site_symmetry_1
_geom_angle_site_symmetry_3
_geom_angle_publ_flag
C4 N1 C10 124.7(2) . . ?
C5 N1 C4 113.3(2) . . ?
C5 N1 C10 121.8(2) . . ?
H1A C1 H1B 110.3 . . ?
C2 C1 H1A 112.9 . . ?
C2 C1 H1B 112.9 . . ?
C7 C1 H1A 112.9 . . ?
C7 C1 H1B 112.9 . . ?
C7 C1 C2 94.1(2) . . ?
C1 C2 H2 116.3 . . ?
C1 C2 C3 99.2(2) . . ?
C3 C2 H2 116.3 . . ?
C9 C2 C1 100.3(2) . . ?
C9 C2 H2 116.3 . . ?
C9 C2 C3 105.9(2) . . ?
C2 C3 H3 110.9 . . ?
C4 C3 C2 115.5(2) . . ?
C4 C3 H3 110.9 . . ?
C4 C3 C6 105.1(2) . . ?
C6 C3 C2 103.2(2) . . ?
C6 C3 H3 110.9 . . ?
O1 C4 N1 123.7(3) . . ?
O1 C4 C3 128.2(3) . . ?
N1 C4 C3 108.0(2) . . ?
O2 C5 N1 123.6(3) . . ?
O2 C5 C6 128.4(2) . . ?
N1 C5 C6 108.0(2) . . ?
C3 C6 H6 110.9 . . ?
C3 C6 C7 102.9(2) . . ?
C5 C6 C3 105.6(2) . . ?
C5 C6 H6 110.9 . . ?
C5 C6 C7 115.3(2) . . ?
C7 C6 H6 110.9 . . ?
C1 C7 C6 99.0(2) . . ?
C1 C7 H7 116.0 . . ?
C6 C7 H7 116.0 . . ?
C8 C7 C1 100.7(2) . . ?
C8 C7 C6 106.7(2) . . ?
C8 C7 H7 116.0 . . ?
C7 C8 H8 126.0 . . ?
C9 C8 C7 107.9(2) . . ?
C9 C8 H8 126.0 . . ?
C2 C9 H9 126.2 . . ?
C8 C9 C2 107.5(2) . . ?
C8 C9 H9 126.2 . . ?
C11 C10 N1 117.4(3) . . ?
C11 C10 C15 121.8(3) . . ?
C15 C10 N1 120.6(2) . . ?
C10 C11 H11 121.1 . . ?
C12 C11 C10 117.8(3) . . ?
C12 C11 H11 121.1 . . ?
F1 C12 C11 118.1(3) . . ?
F1 C12 C13 118.8(3) . . ?
C13 C12 C11 123.1(3) . . ?
C12 C13 H13 120.9 . . ?
C12 C13 C14 118.1(3) . . ?
C14 C13 H13 120.9 . . ?
C13 C14 H14 119.3 . . ?
C13 C14 C15 121.5(3) . . ?
C15 C14 H14 119.3 . . ?
C10 C15 C16 121.8(2) . . ?
C14 C15 C10 117.7(2) . . ?
C14 C15 C16 120.5(3) . . ?
C17 C16 C15 120.4(3) . . ?
C17 C16 C25 120.1(3) . . ?
C25 C16 C15 119.4(2) . . ?
C16 C17 H17 119.4 . . ?
C16 C17 C18 121.2(3) . . ?
C18 C17 H17 119.4 . . ?
C17 C18 H18 120.1 . . ?
C19 C18 C17 119.7(3) . . ?
C19 C18 H18 120.1 . . ?
C18 C19 H19 119.6 . . ?
C18 C19 C20 120.8(3) . . ?
C20 C19 H19 119.6 . . ?
C19 C20 C25 119.1(3) . . ?
C21 C20 C19 121.7(3) . . ?
C21 C20 C25 119.2(3) . . ?
C20 C21 H21 119.2 . . ?
C22 C21 C20 121.5(3) . . ?
C22 C21 H21 119.2 . . ?
C21 C22 H22 120.4 . . ?
C21 C22 C23 119.2(3) . . ?
C23 C22 H22 120.4 . . ?
C22 C23 H23 119.4 . . ?
C24 C23 C22 121.1(3) . . ?
C24 C23 H23 119.4 . . ?
C23 C24 H24 119.6 . . ?
C23 C24 C25 120.9(3) . . ?
C25 C24 H24 119.6 . . ?
C16 C25 C20 119.0(2) . . ?
C16 C25 C24 123.1(2) . . ?
C24 C25 C20 117.9(3) . . ?

loop_
_geom_bond_atom_site_label_1
_geom_bond_atom_site_label_2
_geom_bond_distance
_geom_bond_site_symmetry_2
_geom_bond_publ_flag
F1 C12 1.356(3) . ?
O1 C4 1.208(3) . ?
O2 C5 1.207(3) . ?
N1 C4 1.405(3) . ?
N1 C5 1.404(3) . ?
N1 C10 1.437(3) . ?
C1 H1A 0.9900 . ?
C1 H1B 0.9900 . ?
C1 C2 1.547(4) . ?
C1 C7 1.533(4) . ?
C2 H2 1.0000 . ?
C2 C3 1.567(4) . ?
C2 C9 1.515(4) . ?
C3 H3 1.0000 . ?
C3 C4 1.509(4) . ?
C3 C6 1.548(4) . ?
C5 C6 1.504(4) . ?
C6 H6 1.0000 . ?
C6 C7 1.568(4) . ?
C7 H7 1.0000 . ?
C7 C8 1.512(4) . ?
C8 H8 0.9500 . ?
C8 C9 1.334(4) . ?
C9 H9 0.9500 . ?
C10 C11 1.388(4) . ?
C10 C15 1.406(4) . ?
C11 H11 0.9500 . ?
C11 C12 1.380(4) . ?
C12 C13 1.373(4) . ?
C13 H13 0.9500 . ?
C13 C14 1.395(4) . ?
C14 H14 0.9500 . ?
C14 C15 1.397(4) . ?
C15 C16 1.497(4) . ?
C16 C17 1.366(4) . ?
C16 C25 1.420(4) . ?
C17 H17 0.9500 . ?
C17 C18 1.418(4) . ?
C18 H18 0.9500 . ?
C18 C19 1.371(4) . ?
C19 H19 0.9500 . ?
C19 C20 1.417(4) . ?
C20 C21 1.416(4) . ?
C20 C25 1.429(4) . ?
C21 H21 0.9500 . ?
C21 C22 1.365(4) . ?
C22 H22 0.9500 . ?
C22 C23 1.414(4) . ?
C23 H23 0.9500 . ?
C23 C24 1.369(4) . ?
C24 H24 0.9500 . ?
C24 C25 1.422(4) . ?

loop_
_geom_torsion_atom_site_label_1
_geom_torsion_atom_site_label_2
_geom_torsion_atom_site_label_3
_geom_torsion_atom_site_label_4
_geom_torsion
_geom_torsion_site_symmetry_1
_geom_torsion_site_symmetry_2
_geom_torsion_site_symmetry_3
_geom_torsion_site_symmetry_4
_geom_torsion_publ_flag
F1 C12 C13 C14 179.6(2) . . . . ?
O2 C5 C6 C3 -177.6(3) . . . . ?
O2 C5 C6 C7 69.5(4) . . . . ?
N1 C5 C6 C3 1.5(3) . . . . ?
N1 C5 C6 C7 -111.4(2) . . . . ?
N1 C10 C11 C12 -176.3(2) . . . . ?
N1 C10 C15 C14 175.0(2) . . . . ?
N1 C10 C15 C16 -5.9(4) . . . . ?
C1 C2 C3 C4 -149.6(2) . . . . ?
C1 C2 C3 C6 -35.6(3) . . . . ?
C1 C2 C9 C8 32.8(3) . . . . ?
C1 C7 C8 C9 -32.7(3) . . . . ?
C2 C1 C7 C6 -60.0(2) . . . . ?
C2 C1 C7 C8 49.1(2) . . . . ?
C2 C3 C4 O1 -67.1(4) . . . . ?
C2 C3 C4 N1 113.8(3) . . . . ?
C2 C3 C6 C5 -122.8(2) . . . . ?
C2 C3 C6 C7 -1.6(3) . . . . ?
C3 C2 C9 C8 -70.0(3) . . . . ?
C3 C6 C7 C1 38.5(2) . . . . ?
C3 C6 C7 C8 -65.6(3) . . . . ?
C4 N1 C5 O2 178.1(3) . . . . ?
C4 N1 C5 C6 -1.0(3) . . . . ?
C4 N1 C10 C11 -71.6(3) . . . . ?
C4 N1 C10 C15 112.4(3) . . . . ?
C4 C3 C6 C5 -1.4(3) . . . . ?
C4 C3 C6 C7 119.9(2) . . . . ?
C5 N1 C4 O1 -179.1(3) . . . . ?
C5 N1 C4 C3 0.1(3) . . . . ?
C5 N1 C10 C11 102.6(3) . . . . ?
C5 N1 C10 C15 -73.3(3) . . . . ?
C5 C6 C7 C1 153.0(2) . . . . ?
C5 C6 C7 C8 48.8(3) . . . . ?
C6 C3 C4 O1 179.9(3) . . . . ?
C6 C3 C4 N1 0.8(3) . . . . ?
C6 C7 C8 C9 70.2(3) . . . . ?
C7 C1 C2 C3 59.0(2) . . . . ?
C7 C1 C2 C9 -49.2(2) . . . . ?
C7 C8 C9 C2 -0.3(3) . . . . ?
C9 C2 C3 C4 -46.0(3) . . . . ?
C9 C2 C3 C6 68.1(2) . . . . ?
C10 N1 C4 O1 -4.4(4) . . . . ?
C10 N1 C4 C3 174.7(2) . . . . ?
C10 N1 C5 O2 3.3(4) . . . . ?
C10 N1 C5 C6 -175.8(2) . . . . ?
C10 C11 C12 F1 -179.4(2) . . . . ?
C10 C11 C12 C13 1.4(4) . . . . ?
C10 C15 C16 C17 102.0(3) . . . . ?
C10 C15 C16 C25 -78.5(3) . . . . ?
C11 C10 C15 C14 -0.8(4) . . . . ?
C11 C10 C15 C16 178.3(3) . . . . ?
C11 C12 C13 C14 -1.2(4) . . . . ?
C12 C13 C14 C15 -0.1(4) . . . . ?
C13 C14 C15 C10 1.0(4) . . . . ?
C13 C14 C15 C16 -178.1(2) . . . . ?
C14 C15 C16 C17 -78.9(3) . . . . ?
C14 C15 C16 C25 100.5(3) . . . . ?
C15 C10 C11 C12 -0.4(4) . . . . ?
C15 C16 C17 C18 179.4(3) . . . . ?
C15 C16 C25 C20 178.6(2) . . . . ?
C15 C16 C25 C24 -2.6(4) . . . . ?
C16 C17 C18 C19 1.9(4) . . . . ?
C17 C16 C25 C20 -2.0(4) . . . . ?
C17 C16 C25 C24 176.8(3) . . . . ?
C17 C18 C19 C20 -1.8(4) . . . . ?
C18 C19 C20 C21 178.8(3) . . . . ?
C18 C19 C20 C25 -0.2(4) . . . . ?
C19 C20 C21 C22 177.4(3) . . . . ?
C19 C20 C25 C16 2.1(4) . . . . ?
C19 C20 C25 C24 -176.8(2) . . . . ?
C20 C21 C22 C23 0.1(4) . . . . ?
C21 C20 C25 C16 -176.9(3) . . . . ?
C21 C20 C25 C24 4.2(4) . . . . ?
C21 C22 C23 C24 2.9(4) . . . . ?
C22 C23 C24 C25 -2.2(4) . . . . ?
C23 C24 C25 C16 179.8(3) . . . . ?
C23 C24 C25 C20 -1.3(4) . . . . ?
C25 C16 C17 C18 0.0(4) . . . . ?
C25 C20 C21 C22 -3.6(4) . . . . ?
